data_4021630
loop_
_publ_author_name
'Christian Wolf'
'Shuanglong Liu'
'Xuefeng Mei'
'Adam T. August'
'Michael D. Casimir'

_publ_section_title
;
 Regioselective Copper-Catalyzed Amination of Bromobenzoic Acids
 Using Aliphatic and Aromatic Amines
;
_journal_name_full 'Journal of Organic Chemistry'
_journal_page_first 3270
_journal_page_last 3273
_journal_paper_doi 10.1021/jo060034a
_journal_volume 71
_journal_year 2006
_chemical_formula_moiety 'C26 H22 N2 O3'
_chemical_formula_sum 'C26 H22 N2 O3'
_chemical_formula_weight 410.46
_chemical_name_common 'PYRENE AMINO ACID'
_chemical_name_systematic 'N-(1-pyrenyl)-2-aminobenzoic acid'
_space_group_IT_number 2
_symmetry_cell_setting triclinic
_symmetry_space_group_name_Hall '-P 1'
_symmetry_space_group_name_H-M 'P -1'
_atom_sites_solution_hydrogens geom
_atom_sites_solution_primary direct
_atom_sites_solution_secondary difmap
_audit_creation_method SHELXL-97
_cell_angle_alpha 65.18(4)
_cell_angle_beta 79.23(4)
_cell_angle_gamma 69.25(4)
_cell_formula_units_Z 2
_cell_length_a 8.367(5)
_cell_length_b 11.281(7)
_cell_length_c 13.200(5)
_cell_measurement_reflns_used 777
_cell_measurement_temperature 173(2)
_cell_measurement_theta_max 27.37
_cell_measurement_theta_min 2.60
_cell_volume 1056.5(10)
_computing_cell_refinement 'SAINT, Bruker'
_computing_data_collection 'SMART, Bruker'
_computing_data_reduction SAINT,Bruker
_computing_molecular_graphics 'XSEED, L. Barbour (1999); http:\x-seed.net'
_computing_structure_refinement 'SHELXL-97 (Sheldrick, 1997)'
_computing_structure_solution 'SHELXS-97 (Sheldrick, 1990)'
_diffrn_ambient_temperature 173(2)
_diffrn_measured_fraction_theta_full 0.996
_diffrn_measured_fraction_theta_max 0.996
_diffrn_measurement_device_type 'SMART platform CCD, Siemens/Bruker'
_diffrn_measurement_method 'omega scans'
_diffrn_radiation_monochromator graphite
_diffrn_radiation_source 'fine-focus sealed tube'
_diffrn_radiation_type MoK\a
_diffrn_radiation_wavelength 0.71073
_diffrn_reflns_av_R_equivalents 0.0268
_diffrn_reflns_av_sigmaI/netI 0.0372
_diffrn_reflns_limit_h_max 10
_diffrn_reflns_limit_h_min -10
_diffrn_reflns_limit_k_max 14
_diffrn_reflns_limit_k_min -14
_diffrn_reflns_limit_l_max 16
_diffrn_reflns_limit_l_min -16
_diffrn_reflns_number 11312
_diffrn_reflns_theta_full 27.00
_diffrn_reflns_theta_max 27.00
_diffrn_reflns_theta_min 1.70
_exptl_absorpt_coefficient_mu 0.085
_exptl_absorpt_correction_T_max 0.90
_exptl_absorpt_correction_T_min 0.81
_exptl_absorpt_correction_type multi-scan
_exptl_crystal_colour COLORLESS
_exptl_crystal_density_diffrn 1.290
_exptl_crystal_density_method 'not measured'
_exptl_crystal_description PLATE
_exptl_crystal_F_000 432
_exptl_crystal_size_max 0.4
_exptl_crystal_size_mid 0.4
_exptl_crystal_size_min 0.2
_refine_diff_density_max 0.277
_refine_diff_density_min -0.243
_refine_diff_density_rms 0.044
_refine_ls_extinction_method none
_refine_ls_goodness_of_fit_ref 1.091
_refine_ls_hydrogen_treatment mixed
_refine_ls_matrix_type full
_refine_ls_number_parameters 290
_refine_ls_number_reflns 4593
_refine_ls_number_restraints 0
_refine_ls_restrained_S_all 1.091
_refine_ls_R_factor_all 0.0810
_refine_ls_R_factor_gt 0.0504
_refine_ls_shift/su_max 0.000
_refine_ls_shift/su_mean 0.000
_refine_ls_structure_factor_coef Fsqd
_refine_ls_weighting_details 'calc w=1/[\s^2^(Fo^2^)+(0.0720P)^2^+0.0612P] where P=(Fo^2^+2Fc^2^)/3'
_refine_ls_weighting_scheme calc
_refine_ls_wR_factor_gt 0.1295
_refine_ls_wR_factor_ref 0.1393
_reflns_number_gt 3121
_reflns_number_total 4593
_reflns_threshold_expression >2sigma(I)
_cod_data_source_file jo060034asi20060106_093543.cif
_cod_depositor_comments
;
The following automatic conversions were performed:
'_symmetry_cell_setting' value 'Triclinic' changed to 'triclinic'
according to '/home/saulius/struct/CIF-dictionaries/cif_core.dic'
dictionary named 'cif_core.dic' version 2.4.1 from 2010-06-29.

Automatic conversion script
Id: cif_fix_enum 1527 2010-12-29 10:47:43Z saulius 
;
_cod_database_code 4021630

loop_
_symmetry_equiv_pos_as_xyz
'x, y, z'
'-x, -y, -z'

loop_
_atom_site_label
_atom_site_type_symbol
_atom_site_fract_x
_atom_site_fract_y
_atom_site_fract_z
_atom_site_U_iso_or_equiv
_atom_site_adp_type
_atom_site_occupancy
_atom_site_symmetry_multiplicity
_atom_site_calc_flag
_atom_site_refinement_flags
O1 O 0.49855(14) 0.97554(12) 0.38134(9) 0.0348(3) Uani 1 1 d .
O2 O 0.23435(15) 1.05933(13) 0.44411(10) 0.0359(3) Uani 1 1 d .
O3 O 0.29580(17) 0.80794(13) 0.59824(10) 0.0448(3) Uani 1 1 d .
N1 N 0.61291(16) 1.13246(14) 0.18807(11) 0.0310(3) Uani 1 1 d .
H1 H 0.6300 1.0509 0.2427 0.037 Uiso 1 1 calc R
N2 N 0.4919(2) 0.59607(16) 0.64694(14) 0.0539(5) Uani 1 1 d .
C1 C 0.3279(2) 1.20024(16) 0.27072(13) 0.0277(4) Uani 1 1 d .
C6 C 0.1666(2) 1.29941(18) 0.26268(15) 0.0383(4) Uani 1 1 d .
H6 H 0.0826 1.2812 0.3214 0.046 Uiso 1 1 calc R
C5 C 0.1271(2) 1.42194(19) 0.17239(16) 0.0480(5) Uani 1 1 d .
H5 H 0.0172 1.4879 0.1685 0.058 Uiso 1 1 calc R
C4 C 0.2503(2) 1.44797(18) 0.08680(16) 0.0443(5) Uani 1 1 d .
H4 H 0.2239 1.5324 0.0238 0.053 Uiso 1 1 calc R
C3 C 0.4101(2) 1.35333(17) 0.09173(14) 0.0351(4) Uani 1 1 d .
H3 H 0.4925 1.3738 0.0323 0.042 Uiso 1 1 calc R
C2 C 0.45349(19) 1.22655(16) 0.18352(13) 0.0267(4) Uani 1 1 d .
C7 C 0.3631(2) 1.06903(17) 0.36913(13) 0.0273(4) Uani 1 1 d .
C8 C 0.75250(19) 1.15685(16) 0.11115(13) 0.0273(4) Uani 1 1 d .
C9 C 0.8864(2) 1.17569(17) 0.14425(13) 0.0296(4) Uani 1 1 d .
H9 H 0.8821 1.1743 0.2171 0.035 Uiso 1 1 calc R
C10 C 1.0259(2) 1.19640(17) 0.07268(14) 0.0305(4) Uani 1 1 d .
H10 H 1.1166 1.2086 0.0972 0.037 Uiso 1 1 calc R
C11 C 1.17708(19) 1.22267(16) -0.11308(14) 0.0301(4) Uani 1 1 d .
H11 H 1.2666 1.2395 -0.0917 0.036 Uiso 1 1 calc R
C12 C 1.1865(2) 1.22096(17) -0.21549(14) 0.0312(4) Uani 1 1 d .
H12 H 1.2825 1.2362 -0.2644 0.037 Uiso 1 1 calc R
C13 C 1.0626(2) 1.19088(18) -0.35692(14) 0.0363(4) Uani 1 1 d .
H13 H 1.1585 1.2040 -0.4067 0.044 Uiso 1 1 calc R
C14 C 0.9332(2) 1.16650(19) -0.38926(15) 0.0388(4) Uani 1 1 d .
H14 H 0.9411 1.1627 -0.4606 0.047 Uiso 1 1 calc R
C15 C 0.7926(2) 1.14772(18) -0.31814(14) 0.0337(4) Uani 1 1 d .
H15 H 0.7033 1.1331 -0.3419 0.040 Uiso 1 1 calc R
C16 C 0.6386(2) 1.12586(17) -0.13472(14) 0.0299(4) Uani 1 1 d .
H16 H 0.5503 1.1075 -0.1560 0.036 Uiso 1 1 calc R
C17 C 0.62783(19) 1.12866(16) -0.03205(14) 0.0283(4) Uani 1 1 d .
H17 H 0.5322 1.1125 0.0169 0.034 Uiso 1 1 calc R
C18 C 0.75797(19) 1.15555(15) 0.00426(13) 0.0256(4) Uani 1 1 d .
C19 C 1.03593(19) 1.19976(16) -0.03560(13) 0.0256(4) Uani 1 1 d .
C20 C 1.0548(2) 1.19658(16) -0.25226(13) 0.0284(4) Uani 1 1 d .
C21 C 0.7794(2) 1.14986(16) -0.21192(13) 0.0276(4) Uani 1 1 d .
C22 C 0.90092(18) 1.17794(15) -0.06969(13) 0.0244(3) Uani 1 1 d .
C23 C 0.91197(19) 1.17545(15) -0.17834(13) 0.0251(4) Uani 1 1 d .
C24 C 0.4381(3) 0.73014(19) 0.58780(16) 0.0407(5) Uani 1 1 d .
C25 C 0.3835(4) 0.5290(3) 0.7346(2) 0.0897(9) Uani 1 1 d .
H25A H 0.2800 0.5984 0.7465 0.135 Uiso 1 1 calc R
H25C H 0.4454 0.4755 0.8038 0.135 Uiso 1 1 calc R
H25B H 0.3516 0.4677 0.7127 0.135 Uiso 1 1 calc R
C26 C 0.6636(4) 0.5134(3) 0.6297(3) 0.1004(11) Uani 1 1 d .
H26C H 0.7241 0.5717 0.5701 0.151 Uiso 1 1 calc R
H26A H 0.6583 0.4415 0.6084 0.151 Uiso 1 1 calc R
H26B H 0.7247 0.4710 0.6990 0.151 Uiso 1 1 calc R
H24 H 0.527(2) 0.767(2) 0.5308(16) 0.052(6) Uiso 1 1 d .
H2 H 0.259(3) 0.974(2) 0.5008(18) 0.065(7) Uiso 1 1 d .

loop_
_atom_site_aniso_label
_atom_site_aniso_U_11
_atom_site_aniso_U_22
_atom_site_aniso_U_33
_atom_site_aniso_U_23
_atom_site_aniso_U_13
_atom_site_aniso_U_12
O1 0.0288(6) 0.0309(7) 0.0296(6) -0.0036(5) 0.0031(5) -0.0040(5)
O2 0.0350(7) 0.0332(7) 0.0274(6) -0.0078(6) 0.0092(5) -0.0070(6)
O3 0.0505(8) 0.0392(8) 0.0340(7) -0.0082(6) 0.0033(6) -0.0118(7)
N1 0.0256(7) 0.0245(7) 0.0265(7) -0.0018(6) 0.0042(6) -0.0016(6)
N2 0.0672(12) 0.0302(9) 0.0536(11) -0.0044(8) -0.0066(9) -0.0154(9)
C1 0.0287(9) 0.0241(8) 0.0273(8) -0.0106(7) 0.0017(7) -0.0054(7)
C6 0.0310(9) 0.0326(10) 0.0407(10) -0.0136(8) 0.0107(8) -0.0047(8)
C5 0.0323(10) 0.0295(10) 0.0561(13) -0.0079(9) 0.0084(9) 0.0047(8)
C4 0.0394(11) 0.0243(10) 0.0458(11) -0.0020(8) 0.0030(9) 0.0002(8)
C3 0.0330(9) 0.0268(9) 0.0341(9) -0.0060(7) 0.0059(7) -0.0070(8)
C2 0.0255(8) 0.0233(8) 0.0287(8) -0.0099(7) -0.0002(7) -0.0052(7)
C7 0.0272(9) 0.0306(9) 0.0244(8) -0.0128(7) 0.0039(7) -0.0092(7)
C8 0.0232(8) 0.0203(8) 0.0268(8) -0.0033(7) 0.0016(7) -0.0017(7)
C9 0.0297(9) 0.0272(9) 0.0251(8) -0.0079(7) -0.0023(7) -0.0033(7)
C10 0.0250(8) 0.0301(9) 0.0344(9) -0.0112(8) -0.0054(7) -0.0055(7)
C11 0.0205(8) 0.0279(9) 0.0376(10) -0.0097(7) -0.0011(7) -0.0062(7)
C12 0.0202(8) 0.0315(9) 0.0353(9) -0.0099(7) 0.0060(7) -0.0077(7)
C13 0.0283(9) 0.0407(11) 0.0334(9) -0.0148(8) 0.0082(7) -0.0076(8)
C14 0.0376(10) 0.0453(11) 0.0312(9) -0.0189(8) 0.0001(8) -0.0060(9)
C15 0.0288(9) 0.0349(10) 0.0377(10) -0.0172(8) -0.0036(7) -0.0051(8)
C16 0.0218(8) 0.0273(9) 0.0383(10) -0.0111(8) -0.0019(7) -0.0067(7)
C17 0.0209(8) 0.0242(9) 0.0329(9) -0.0064(7) 0.0024(7) -0.0064(7)
C18 0.0206(8) 0.0190(8) 0.0287(8) -0.0061(7) -0.0005(6) -0.0005(6)
C19 0.0212(8) 0.0187(8) 0.0295(8) -0.0050(7) -0.0030(6) -0.0021(6)
C20 0.0238(8) 0.0236(9) 0.0302(9) -0.0072(7) 0.0011(7) -0.0036(7)
C21 0.0248(8) 0.0233(8) 0.0310(9) -0.0099(7) -0.0021(7) -0.0033(7)
C22 0.0188(8) 0.0178(8) 0.0287(8) -0.0058(6) -0.0005(6) -0.0006(6)
C23 0.0219(8) 0.0190(8) 0.0277(8) -0.0064(7) 0.0009(6) -0.0027(6)
C24 0.0500(12) 0.0322(11) 0.0343(10) -0.0056(8) -0.0055(9) -0.0135(10)
C25 0.115(2) 0.0523(16) 0.0783(19) 0.0012(14) 0.0144(17) -0.0405(17)
C26 0.088(2) 0.0426(15) 0.126(3) -0.0074(16) -0.0053(19) 0.0003(15)

loop_
_atom_type_symbol
_atom_type_description
_atom_type_scat_dispersion_real
_atom_type_scat_dispersion_imag
_atom_type_scat_source
C C 0.0033 0.0016 'International Tables Vol C Tables 4.2.6.8 and 6.1.1.4'
H H 0.0000 0.0000 'International Tables Vol C Tables 4.2.6.8 and 6.1.1.4'
N N 0.0061 0.0033 'International Tables Vol C Tables 4.2.6.8 and 6.1.1.4'
O O 0.0106 0.0060 'International Tables Vol C Tables 4.2.6.8 and 6.1.1.4'

loop_
_geom_angle_atom_site_label_1
_geom_angle_atom_site_label_2
_geom_angle_atom_site_label_3
_geom_angle
C2 N1 C8 124.86(14)
C24 N2 C26 121.1(2)
C24 N2 C25 121.0(2)
C26 N2 C25 117.8(2)
C6 C1 C2 119.38(15)
C6 C1 C7 119.62(15)
C2 C1 C7 120.99(14)
C5 C6 C1 121.79(17)
C6 C5 C4 118.89(17)
C3 C4 C5 121.04(17)
C4 C3 C2 121.06(17)
N1 C2 C3 120.88(15)
N1 C2 C1 121.29(15)
C3 C2 C1 117.83(15)
O1 C7 O2 121.90(15)
O1 C7 C1 123.87(15)
O2 C7 C1 114.23(14)
C9 C8 C18 120.49(15)
C9 C8 N1 119.27(15)
C18 C8 N1 120.18(14)
C10 C9 C8 120.87(15)
C9 C10 C19 121.04(15)
C12 C11 C19 121.84(15)
C11 C12 C20 121.40(15)
C14 C13 C20 121.13(16)
C15 C14 C13 120.21(16)
C14 C15 C21 121.11(16)
C17 C16 C21 121.71(15)
C16 C17 C18 121.32(15)
C8 C18 C22 118.62(15)
C8 C18 C17 122.87(15)
C22 C18 C17 118.48(15)
C10 C19 C22 118.57(15)
C10 C19 C11 122.93(15)
C22 C19 C11 118.49(15)
C13 C20 C23 118.90(15)
C13 C20 C12 122.81(15)
C23 C20 C12 118.28(15)
C15 C21 C23 118.91(15)
C15 C21 C16 122.54(15)
C23 C21 C16 118.55(15)
C18 C22 C19 120.38(15)
C18 C22 C23 120.17(14)
C19 C22 C23 119.43(14)
C20 C23 C21 119.72(15)
C20 C23 C22 120.52(14)
C21 C23 C22 119.76(14)
O3 C24 N2 125.3(2)

loop_
_geom_bond_atom_site_label_1
_geom_bond_atom_site_label_2
_geom_bond_distance
O1 C7 1.225(2)
O2 C7 1.322(2)
O3 C24 1.227(2)
N1 C2 1.372(2)
N1 C8 1.422(2)
N2 C24 1.326(3)
N2 C26 1.446(3)
N2 C25 1.446(3)
C1 C6 1.403(2)
C1 C2 1.414(2)
C1 C7 1.478(2)
C6 C5 1.372(3)
C5 C4 1.388(3)
C4 C3 1.377(3)
C3 C2 1.410(2)
C8 C9 1.386(2)
C8 C18 1.409(2)
C9 C10 1.381(2)
C10 C19 1.401(2)
C11 C12 1.347(2)
C11 C19 1.432(2)
C12 C20 1.433(2)
C13 C14 1.383(3)
C13 C20 1.398(2)
C14 C15 1.381(2)
C15 C21 1.395(2)
C16 C17 1.354(2)
C16 C21 1.430(2)
C17 C18 1.435(2)
C18 C22 1.421(2)
C19 C22 1.421(2)
C20 C23 1.417(2)
C21 C23 1.424(2)
C22 C23 1.431(2)

loop_
_cod_related_entry_id
_cod_related_entry_database
_cod_related_entry_code
1 ChemSpider 21154441
